data_4323217
loop_
_publ_author_name
'K. E. Litz'
'M. M. Banaszak Holl'
'J. W. Kampf'
'G. B. Carpenter'

_publ_section_title
;
 Active Role of a Germylene Ligand in Promoting Reactions of Platinum
 Complexes with Oxygen and Sulfur Dioxide
;
_journal_name_full 'Inorganic Chemistry'
_journal_page_first 6461
_journal_page_last 6469
_journal_paper_doi 10.1021/ic9808044
_journal_volume 37
_journal_year 1998
_chemical_formula_sum 'C27 H66 Cl6 Ge N2 O3 P2 Pt Si4'
_chemical_formula_weight 1121.50
_chemical_name_systematic
; 
 ? 
;
_space_group_IT_number 14
_symmetry_cell_setting monoclinic
_symmetry_space_group_name_Hall '-P 2ybc'
_symmetry_space_group_name_H-M 'P 1 21/c 1'
_atom_sites_solution_hydrogens geom
_atom_sites_solution_primary direct
_atom_sites_solution_secondary difmap
_audit_creation_method SHELXL
_cell_angle_alpha 90.00
_cell_angle_beta 107.272(13)
_cell_angle_gamma 90.00
_cell_formula_units_Z 4
_cell_length_a 23.904(6)
_cell_length_b 11.046(3)
_cell_length_c 19.613(4)
_cell_measurement_reflns_used 30
_cell_measurement_temperature 158(2)
_cell_measurement_theta_max 12.49
_cell_measurement_theta_min 9.90
_cell_volume 4945(2)
_computing_cell_refinement 'Siemens XSCANS'
_computing_data_collection 'Siemens XSCANS'
_computing_data_reduction 'Siemens XSCANS'
_computing_molecular_graphics 'Siemens SHELXTL'
_computing_publication_material 'Siemens SHELXTL'
_computing_structure_refinement 'Siemens SHELXTL'
_computing_structure_solution 'Siemens SHELXTL'
_diffrn_ambient_temperature 158(2)
_diffrn_measurement_device 'Siemens P4'
_diffrn_measurement_method 'omega scans'
_diffrn_radiation_monochromator graphite
_diffrn_radiation_source 'fine-focus sealed tube'
_diffrn_radiation_type MoK\a
_diffrn_radiation_wavelength 0.71073
_diffrn_reflns_av_R_equivalents 0.0761
_diffrn_reflns_av_sigmaI/netI 0.0890
_diffrn_reflns_limit_h_max 28
_diffrn_reflns_limit_h_min -29
_diffrn_reflns_limit_k_max 13
_diffrn_reflns_limit_k_min 0
_diffrn_reflns_limit_l_max 24
_diffrn_reflns_limit_l_min 0
_diffrn_reflns_number 12299
_diffrn_reflns_theta_max 26.00
_diffrn_reflns_theta_min 2.57
_diffrn_standards_decay_% 2.21
_diffrn_standards_interval_count 97
_diffrn_standards_number 3
_exptl_absorpt_coefficient_mu 3.947
_exptl_absorpt_correction_T_max 0.338
_exptl_absorpt_correction_T_min 0.937
_exptl_absorpt_correction_type psi-scans
_exptl_crystal_colour colorless
_exptl_crystal_density_diffrn 1.506
_exptl_crystal_description block
_exptl_crystal_F_000 2256
_exptl_crystal_size_max 0.38
_exptl_crystal_size_mid 0.30
_exptl_crystal_size_min 0.16
_refine_diff_density_max 5.249
_refine_diff_density_min -3.430
_refine_diff_density_rms 0.288
_refine_ls_extinction_method none
_refine_ls_goodness_of_fit_all 0.980
_refine_ls_goodness_of_fit_obs 1.125
_refine_ls_matrix_type full
_refine_ls_number_parameters 435
_refine_ls_number_reflns 9700
_refine_ls_number_restraints 0
_refine_ls_restrained_S_all 0.980
_refine_ls_restrained_S_obs 1.125
_refine_ls_R_factor_all 0.0876
_refine_ls_R_factor_obs 0.0675
_refine_ls_shift/esd_max -0.001
_refine_ls_shift/esd_mean 0.000
_refine_ls_structure_factor_coef Fsqd
_refine_ls_weighting_details 'w=1/[\s^2^(Fo^2^)+(0.1158P)^2^+0.0000P] where P=(Fo^2^+2Fc^2^)/3'
_refine_ls_weighting_scheme calc
_refine_ls_wR_factor_all 0.1755
_refine_ls_wR_factor_obs 0.1693
_reflns_number_observed 6939
_reflns_number_total 9704
_reflns_observed_criterion >2sigma(I)
_cod_data_source_file ic9808044_4.cif
_cod_data_source_block ptcarb
_cod_depositor_comments
;
The following automatic conversions were performed:

'_refine_ls_weighting_scheme' value 'calc
w=1/[\s^2^(Fo^2^)+(0.1158P)^2^+0.0000P] where P=(Fo^2^+2Fc^2^)/3' was
changed to 'calc'. New tag '_refine_ls_weighting_details' was
created. The value of the new tag was set to
'w=1/[\s^2^(Fo^2^)+(0.1158P)^2^+0.0000P] where P=(Fo^2^+2Fc^2^)/3'.

Automatic conversion script
Id: cif_fix_values 3143 2015-03-26 13:38:13Z robertas 
;
_cod_original_cell_volume 4945.5(21)
_cod_database_code 4323217

loop_
_symmetry_equiv_pos_as_xyz
'x, y, z'
'-x, y+1/2, -z+1/2'
'-x, -y, -z'
'x, -y-1/2, z-1/2'

loop_
_atom_site_aniso_label
_atom_site_aniso_U_11
_atom_site_aniso_U_22
_atom_site_aniso_U_33
_atom_site_aniso_U_23
_atom_site_aniso_U_13
_atom_site_aniso_U_12
Ge1 0.0152(5) 0.0131(5) 0.0138(4) 0.0009(3) 0.0034(3) 0.0006(4)
Pt1 0.0153(2) 0.0133(2) 0.0146(2) 0.00131(14) 0.00385(12) 0.00108(14)
Si1 0.0289(15) 0.0127(13) 0.0215(13) -0.0037(10) 0.0066(11) -0.0033(11)
Si2 0.0285(15) 0.023(2) 0.0151(12) 0.0007(10) 0.0036(10) -0.0002(11)
Si3 0.0188(13) 0.0185(14) 0.0233(13) -0.0010(10) 0.0047(10) 0.0038(10)
Si4 0.0247(14) 0.0112(13) 0.0250(13) -0.0006(10) 0.0085(11) -0.0014(10)
P1 0.0165(12) 0.0244(14) 0.0225(12) 0.0053(10) 0.0036(9) 0.0012(10)
P2 0.0201(11) 0.0104(11) 0.0188(11) -0.0019(9) 0.0071(9) 0.0001(9)
Cl1 0.075(3) 0.117(4) 0.099(3) 0.011(3) 0.047(3) 0.029(3)
Cl5 0.226(7) 0.090(4) 0.065(3) 0.015(3) 0.072(4) 0.051(4)
Cl3 0.068(2) 0.048(2) 0.058(2) -0.001(2) 0.008(2) 0.002(2)
Cl4 0.088(3) 0.064(3) 0.071(2) -0.027(2) -0.003(2) -0.004(2)
Cl2 0.087(3) 0.111(4) 0.059(2) 0.039(3) -0.006(2) -0.005(3)
Cl6 0.038(2) 0.154(5) 0.091(3) 0.028(3) 0.029(2) 0.021(3)
C1 0.028(5) 0.026(6) 0.036(6) 0.003(4) 0.015(4) 0.006(4)
C2 0.053(8) 0.026(6) 0.046(7) 0.003(5) 0.016(6) 0.012(5)
C3 0.025(5) 0.049(7) 0.026(5) 0.008(5) 0.005(4) -0.010(5)
C4 0.029(6) 0.067(9) 0.044(7) 0.021(7) 0.002(5) 0.011(6)
C5 0.014(5) 0.046(7) 0.039(6) 0.009(5) 0.007(4) -0.003(5)
C6 0.034(6) 0.035(7) 0.039(6) -0.001(5) 0.007(5) -0.018(5)
C7 0.018(5) 0.022(6) 0.029(5) 0.000(4) 0.007(4) -0.005(4)
C8 0.022(5) 0.048(7) 0.032(5) -0.007(5) 0.013(4) -0.009(5)
C9 0.027(5) 0.027(6) 0.017(4) 0.001(4) 0.009(4) 0.001(4)
C10 0.040(6) 0.019(6) 0.033(6) 0.010(4) 0.009(5) 0.001(5)
C11 0.029(5) 0.019(5) 0.026(5) -0.005(4) 0.009(4) 0.007(4)
C12 0.043(7) 0.042(8) 0.032(6) -0.017(5) 0.002(5) -0.006(5)
C13 0.059(8) 0.018(6) 0.029(6) -0.006(4) 0.003(5) 0.000(5)
C14 0.037(7) 0.024(6) 0.073(9) 0.009(6) 0.020(6) -0.002(5)
C15 0.082(10) 0.014(6) 0.029(6) -0.011(4) 0.011(6) 0.002(6)
C16 0.042(7) 0.038(7) 0.023(5) 0.002(5) -0.005(5) 0.001(5)
C17 0.039(7) 0.050(8) 0.021(5) 0.001(5) 0.009(5) 0.003(5)
C18 0.044(6) 0.032(6) 0.018(5) 0.006(4) 0.008(4) 0.003(5)
C19 0.018(5) 0.048(7) 0.035(6) -0.008(5) 0.009(4) 0.002(5)
C20 0.027(5) 0.035(6) 0.029(5) -0.007(5) 0.010(4) -0.005(5)
C21 0.036(6) 0.027(6) 0.046(7) 0.005(5) 0.011(5) 0.017(5)
C22 0.043(6) 0.015(5) 0.038(6) -0.002(4) 0.019(5) -0.011(4)
C23 0.029(6) 0.041(7) 0.036(6) 0.001(5) 0.000(5) -0.011(5)
C24 0.039(6) 0.020(6) 0.035(6) -0.014(4) 0.019(5) -0.008(4)
C25 0.019(3) 0.011(3) 0.017(3) -0.002(2) 0.005(2) -0.001(2)
C26 0.036(7) 0.049(8) 0.051(7) 0.014(6) 0.006(6) -0.001(6)
C27 0.067(9) 0.061(10) 0.047(7) -0.013(7) 0.025(7) 0.018(8)
O1 0.024(4) 0.022(4) 0.031(4) 0.004(3) 0.020(3) 0.000(3)
O2 0.019(3) 0.020(4) 0.017(3) 0.002(3) 0.005(2) -0.002(3)
O3 0.026(4) 0.034(4) 0.037(4) 0.012(3) 0.019(3) 0.000(3)
N1 0.023(4) 0.022(4) 0.011(3) 0.001(3) 0.006(3) 0.007(3)
N2 0.020(4) 0.014(4) 0.020(4) -0.001(3) 0.006(3) -0.003(3)

loop_
_atom_site_label
_atom_site_type_symbol
_atom_site_fract_x
_atom_site_fract_y
_atom_site_fract_z
_atom_site_U_iso_or_equiv
_atom_site_thermal_displace_type
_atom_site_occupancy
_atom_site_calc_flag
_atom_site_refinement_flags
_atom_site_disorder_group
Ge1 Ge 0.80924(4) 0.88487(8) 0.53305(5) 0.0142(2) Uani 1 d . .
Pt1 Pt 0.732121(14) 0.98266(3) 0.44109(2) 0.01452(12) Uani 1 d . .
Si1 Si 0.87114(12) 1.1287(2) 0.60164(13) 0.0212(6) Uani 1 d . .
Si2 Si 0.88084(12) 0.9113(3) 0.69413(13) 0.0228(6) Uani 1 d . .
Si3 Si 0.91045(11) 0.7016(2) 0.51665(13) 0.0206(6) Uani 1 d . .
Si4 Si 0.78652(11) 0.6156(2) 0.49665(14) 0.0201(5) Uani 1 d . .
P1 P 0.63849(10) 1.0598(2) 0.38161(13) 0.0216(5) Uani 1 d . .
P2 P 0.77982(10) 0.9863(2) 0.35919(12) 0.0161(5) Uani 1 d . .
Cl1 Cl 0.5447(2) 0.6716(5) 0.6309(3) 0.092(2) Uani 1 d . .
Cl5 Cl 0.6117(3) 0.0452(5) 0.7215(3) 0.121(2) Uani 1 d . .
Cl3 Cl 0.6153(2) 0.4870(3) 0.5960(2) 0.0604(9) Uani 1 d . .
Cl4 Cl 0.6722(2) 0.1929(4) 0.6441(2) 0.0800(13) Uani 1 d . .
Cl2 Cl 0.5524(2) 0.6508(5) 0.4875(2) 0.092(2) Uani 1 d . .
Cl6 Cl 0.5533(2) 0.1214(6) 0.5776(2) 0.092(2) Uani 1 d . .
C1 C 0.6219(4) 1.1902(10) 0.4313(5) 0.029(2) Uani 1 d . .
C2 C 0.6531(5) 1.3079(10) 0.4252(6) 0.041(3) Uani 1 d . .
H2A H 0.6455(26) 1.3678(23) 0.4582(28) 0.052(5) Uiso 1 calc R .
H2B H 0.6387(23) 1.3386(34) 0.3762(11) 0.052(5) Uiso 1 calc R .
H2C H 0.6954(6) 1.2931(16) 0.4373(36) 0.052(5) Uiso 1 calc R .
C3 C 0.6162(4) 1.1046(11) 0.2881(5) 0.034(3) Uani 1 d . .
H3A H 0.6418(4) 1.1717(11) 0.2823(5) 0.027(8) Uiso 1 calc R .
H3B H 0.6230(4) 1.0355(11) 0.2595(5) 0.027(8) Uiso 1 calc R .
C4 C 0.5515(5) 1.1455(13) 0.2571(6) 0.049(3) Uani 1 d . .
H4A H 0.5436(10) 1.1652(68) 0.2064(12) 0.052(5) Uiso 1 calc R .
H4B H 0.5446(10) 1.2172(41) 0.2829(28) 0.052(5) Uiso 1 calc R .
H4C H 0.5255(5) 1.0800(27) 0.2624(37) 0.052(5) Uiso 1 calc R .
C5 C 0.5825(4) 0.9542(11) 0.3886(6) 0.033(3) Uani 1 d . .
H5A H 0.5912(4) 0.9284(11) 0.4390(6) 0.027(8) Uiso 1 calc R .
H5B H 0.5443(4) 0.9968(11) 0.3755(6) 0.027(8) Uiso 1 calc R .
C6 C 0.5768(5) 0.8406(10) 0.3414(6) 0.037(3) Uani 1 d . .
H6A H 0.5691(31) 0.8650(11) 0.2914(7) 0.052(5) Uiso 1 calc R .
H6B H 0.5443(20) 0.7905(34) 0.3462(30) 0.052(5) Uiso 1 calc R .
H6C H 0.6133(12) 0.7940(35) 0.3566(25) 0.052(5) Uiso 1 calc R .
C7 C 0.8588(4) 1.0051(9) 0.3969(5) 0.023(2) Uani 1 d . .
H7A H 0.8658(4) 1.0760(9) 0.4292(5) 0.027(8) Uiso 1 calc R .
H7B H 0.8742(4) 0.9332(9) 0.4266(5) 0.027(8) Uiso 1 calc R .
C8 C 0.8948(4) 1.0224(11) 0.3443(5) 0.033(3) Uani 1 d . .
H8A H 0.9366(5) 1.0141(68) 0.3700(9) 0.052(5) Uiso 1 calc R .
H8B H 0.8873(25) 1.1032(26) 0.3229(30) 0.052(5) Uiso 1 calc R .
H8C H 0.8834(24) 0.9610(42) 0.3067(23) 0.052(5) Uiso 1 calc R .
C9 C 0.7607(4) 1.1029(9) 0.2896(5) 0.023(2) Uani 1 d . .
H9A H 0.7841(4) 1.0901(9) 0.2561(5) 0.027(8) Uiso 1 calc R .
H9B H 0.7188(4) 1.0948(9) 0.2622(5) 0.027(8) Uiso 1 calc R .
C10 C 0.7718(5) 1.2306(9) 0.3204(5) 0.031(2) Uani 1 d . .
H10A H 0.7576(28) 1.2900(9) 0.2820(8) 0.052(5) Uiso 1 calc R .
H10B H 0.8140(5) 1.2422(23) 0.3428(33) 0.052(5) Uiso 1 calc R .
H10C H 0.7511(25) 1.2416(23) 0.3563(27) 0.052(5) Uiso 1 calc R .
C11 C 0.7731(4) 0.8439(9) 0.3097(5) 0.024(2) Uani 1 d . .
H11A H 0.8008(4) 0.8456(9) 0.2809(5) 0.027(8) Uiso 1 calc R .
H11B H 0.7851(4) 0.7766(9) 0.3444(5) 0.027(8) Uiso 1 calc R .
C12 C 0.7114(5) 0.8170(11) 0.2599(6) 0.041(3) Uani 1 d . .
H12A H 0.7123(9) 0.7426(38) 0.2331(30) 0.052(5) Uiso 1 calc R .
H12B H 0.6983(14) 0.8845(32) 0.2265(27) 0.052(5) Uiso 1 calc R .
H12C H 0.6842(8) 0.8069(70) 0.2883(6) 0.052(5) Uiso 1 calc R .
C13 C 0.8123(5) 1.2063(10) 0.5333(5) 0.038(3) Uani 1 d . .
H13A H 0.8244(14) 1.2893(23) 0.5273(29) 0.052(5) Uiso 1 calc R .
H13B H 0.7767(11) 1.2079(60) 0.5483(19) 0.052(5) Uiso 1 calc R .
H13C H 0.8044(23) 1.1628(39) 0.4878(11) 0.052(5) Uiso 1 calc R .
C14 C 0.9420(5) 1.1606(11) 0.5839(7) 0.044(3) Uani 1 d . .
H14A H 0.9453(15) 1.2477(13) 0.5763(39) 0.052(5) Uiso 1 calc R .
H14B H 0.9437(14) 1.1163(53) 0.5413(24) 0.052(5) Uiso 1 calc R .
H14C H 0.9745(5) 1.1347(62) 0.6250(18) 0.052(5) Uiso 1 calc R .
C15 C 0.8716(6) 1.2159(10) 0.6852(5) 0.043(3) Uani 1 d . .
H15A H 0.8794(33) 1.3016(15) 0.6789(16) 0.052(5) Uiso 1 calc R .
H15B H 0.9022(22) 1.1835(45) 0.7262(9) 0.052(5) Uiso 1 calc R .
H15C H 0.8334(12) 1.2077(56) 0.6938(23) 0.052(5) Uiso 1 calc R .
C16 C 0.9575(5) 0.9603(11) 0.7456(5) 0.038(3) Uani 1 d . .
H16A H 0.9856(6) 0.9237(54) 0.7242(25) 0.052(5) Uiso 1 calc R .
H16B H 0.9662(13) 0.9340(60) 0.7953(11) 0.052(5) Uiso 1 calc R .
H16C H 0.9603(10) 1.0487(12) 0.7438(34) 0.052(5) Uiso 1 calc R .
C17 C 0.8267(5) 0.9564(12) 0.7424(5) 0.037(3) Uani 1 d . .
H17A H 0.8357(21) 1.0385(27) 0.7616(35) 0.052(5) Uiso 1 calc R .
H17B H 0.8294(24) 0.8999(40) 0.7818(26) 0.052(5) Uiso 1 calc R .
H17C H 0.7870(6) 0.9545(68) 0.7092(11) 0.052(5) Uiso 1 calc R .
C18 C 0.8842(5) 0.7434(10) 0.6973(5) 0.032(2) Uani 1 d . .
H18A H 0.8888(31) 0.7159(10) 0.7461(9) 0.052(5) Uiso 1 calc R .
H18B H 0.9177(18) 0.7157(10) 0.6822(36) 0.052(5) Uiso 1 calc R .
H18C H 0.8480(13) 0.7100(10) 0.6651(28) 0.052(5) Uiso 1 calc R .
C19 C 0.9635(4) 0.8241(11) 0.5579(5) 0.034(3) Uani 1 d . .
H19A H 0.9529(19) 0.8983(21) 0.5297(22) 0.052(5) Uiso 1 calc R .
H19B H 1.0031(6) 0.7991(28) 0.5591(35) 0.052(5) Uiso 1 calc R .
H19C H 0.9623(23) 0.8391(46) 0.6067(14) 0.052(5) Uiso 1 calc R .
C20 C 0.9179(4) 0.6808(10) 0.4244(5) 0.030(2) Uani 1 d . .
H20A H 0.9594(5) 0.6845(70) 0.4267(8) 0.052(5) Uiso 1 calc R .
H20B H 0.8964(28) 0.7451(40) 0.3930(11) 0.052(5) Uiso 1 calc R .
H20C H 0.9018(30) 0.6019(30) 0.4055(17) 0.052(5) Uiso 1 calc R .
C21 C 0.9402(5) 0.5608(10) 0.5668(6) 0.036(3) Uani 1 d . .
H21A H 0.9821(9) 0.5541(36) 0.5716(35) 0.052(5) Uiso 1 calc R .
H21B H 0.9195(23) 0.4904(11) 0.5408(21) 0.052(5) Uiso 1 calc R .
H21C H 0.9346(30) 0.5640(32) 0.6143(16) 0.052(5) Uiso 1 calc R .
C22 C 0.7824(5) 0.5325(9) 0.5782(6) 0.031(2) Uani 1 d . .
H22A H 0.7567(26) 0.4621(39) 0.5639(6) 0.052(5) Uiso 1 calc R .
H22B H 0.7668(31) 0.5865(22) 0.6077(20) 0.052(5) Uiso 1 calc R .
H22C H 0.8217(7) 0.5055(59) 0.6056(21) 0.052(5) Uiso 1 calc R .
C23 C 0.7116(5) 0.6648(11) 0.4464(6) 0.037(3) Uani 1 d . .
H23A H 0.6900(12) 0.6864(66) 0.4800(6) 0.052(5) Uiso 1 calc R .
H23B H 0.6913(12) 0.5987(25) 0.4156(30) 0.052(5) Uiso 1 calc R .
H23C H 0.7138(5) 0.7354(42) 0.4170(31) 0.052(5) Uiso 1 calc R .
C24 C 0.8035(5) 0.5030(9) 0.4337(5) 0.030(2) Uani 1 d . .
H24A H 0.7761(21) 0.4347(33) 0.4269(31) 0.052(5) Uiso 1 calc R .
H24B H 0.8437(12) 0.4734(50) 0.4538(19) 0.052(5) Uiso 1 calc R .
H24C H 0.7994(32) 0.5419(20) 0.3876(14) 0.052(5) Uiso 1 calc R .
C25 C 0.7080(4) 0.8798(8) 0.5709(4) 0.016(2) Uani 1 d U .
C26 C 0.5891(5) 0.6368(12) 0.5785(6) 0.047(3) Uani 1 d . .
H26 H 0.6234(5) 0.6933(12) 0.5909(6) 0.027(8) Uiso 1 calc R .
C27 C 0.6190(6) 0.0764(14) 0.6381(7) 0.056(4) Uani 1 d . .
H27 H 0.6327(6) 0.0014(14) 0.6195(7) 0.027(8) Uiso 1 calc R .
O1 O 0.6915(3) 0.9642(6) 0.5214(3) 0.0234(15) Uani 1 d . .
O2 O 0.7597(3) 0.8245(6) 0.5826(3) 0.0185(13) Uani 1 d . .
O3 O 0.6748(3) 0.8487(7) 0.6064(4) 0.030(2) Uani 1 d . .
N1 N 0.8604(3) 0.9724(7) 0.6072(4) 0.018(2) Uani 1 d . .
N2 N 0.8389(3) 0.7325(7) 0.5168(4) 0.018(2) Uani 1 d . .

loop_
_atom_type_symbol
_atom_type_description
_atom_type_scat_dispersion_real
_atom_type_scat_dispersion_imag
_atom_type_scat_source
C C 0.0033 0.0016 'International Tables Vol C Tables 4.2.6.8 and 6.1.1.4'
H H 0.0000 0.0000 'International Tables Vol C Tables 4.2.6.8 and 6.1.1.4'
N N 0.0061 0.0033 'International Tables Vol C Tables 4.2.6.8 and 6.1.1.4'
O O 0.0106 0.0060 'International Tables Vol C Tables 4.2.6.8 and 6.1.1.4'
Si Si 0.0817 0.0704 'International Tables Vol C Tables 4.2.6.8 and 6.1.1.4'
P P 0.1023 0.0942 'International Tables Vol C Tables 4.2.6.8 and 6.1.1.4'
Cl Cl 0.1484 0.1585 'International Tables Vol C Tables 4.2.6.8 and 6.1.1.4'
Ge Ge 0.1547 1.8001 'International Tables Vol C Tables 4.2.6.8 and 6.1.1.4'
Pt Pt -1.7033 8.3905 'International Tables Vol C Tables 4.2.6.8 and 6.1.1.4'

loop_
_geom_angle_atom_site_label_1
_geom_angle_atom_site_label_2
_geom_angle_atom_site_label_3
_geom_angle
_geom_angle_site_symmetry_1
_geom_angle_site_symmetry_3
_geom_angle_publ_flag
O2 Ge1 N1 98.6(3) . . ?
O2 Ge1 N2 95.6(3) . . ?
N1 Ge1 N2 113.7(3) . . ?
O2 Ge1 Pt1 95.0(2) . . ?
N1 Ge1 Pt1 121.8(2) . . ?
N2 Ge1 Pt1 120.9(2) . . ?
O1 Pt1 P2 174.6(2) . . ?
O1 Pt1 P1 79.8(2) . . ?
P2 Pt1 P1 104.52(9) . . ?
O1 Pt1 Ge1 79.4(2) . . ?
P2 Pt1 Ge1 96.07(7) . . ?
P1 Pt1 Ge1 158.96(7) . . ?
N1 Si1 C13 114.1(4) . . ?
N1 Si1 C14 110.9(5) . . ?
C13 Si1 C14 108.5(5) . . ?
N1 Si1 C15 114.2(4) . . ?
C13 Si1 C15 101.5(5) . . ?
C14 Si1 C15 107.0(6) . . ?
N1 Si2 C18 114.3(4) . . ?
N1 Si2 C17 110.5(4) . . ?
C18 Si2 C17 106.1(5) . . ?
N1 Si2 C16 110.6(5) . . ?
C18 Si2 C16 104.1(5) . . ?
C17 Si2 C16 110.9(5) . . ?
N2 Si3 C21 112.5(5) . . ?
N2 Si3 C19 113.4(4) . . ?
C21 Si3 C19 105.8(5) . . ?
N2 Si3 C20 113.4(4) . . ?
C21 Si3 C20 105.9(5) . . ?
C19 Si3 C20 105.0(5) . . ?
N2 Si4 C23 114.5(5) . . ?
N2 Si4 C22 112.5(4) . . ?
C23 Si4 C22 108.1(5) . . ?
N2 Si4 C24 110.8(4) . . ?
C23 Si4 C24 102.0(5) . . ?
C22 Si4 C24 108.2(5) . . ?
C5 P1 C3 104.4(5) . . ?
C5 P1 C1 100.5(5) . . ?
C3 P1 C1 105.9(5) . . ?
C5 P1 Pt1 110.2(4) . . ?
C3 P1 Pt1 123.3(4) . . ?
C1 P1 Pt1 110.0(3) . . ?
C7 P2 C11 103.3(4) . . ?
C7 P2 C9 102.8(4) . . ?
C11 P2 C9 104.2(4) . . ?
C7 P2 Pt1 113.5(3) . . ?
C11 P2 Pt1 112.6(3) . . ?
C9 P2 Pt1 118.8(3) . . ?
C2 C1 P1 115.9(7) . . ?
C4 C3 P1 115.8(8) . . ?
C6 C5 P1 114.5(7) . . ?
C8 C7 P2 117.4(7) . . ?
C10 C9 P2 112.2(6) . . ?
C12 C11 P2 114.8(7) . . ?
O3 C25 O1 120.3(8) . . ?
O3 C25 O2 119.2(8) . . ?
O1 C25 O2 120.5(7) . . ?
Cl1 C26 Cl2 112.2(7) . . ?
Cl1 C26 Cl3 109.7(7) . . ?
Cl2 C26 Cl3 108.9(8) . . ?
Cl5 C27 Cl6 112.3(8) . . ?
Cl5 C27 Cl4 110.5(8) . . ?
Cl6 C27 Cl4 108.7(8) . . ?
C25 O1 Pt1 121.4(5) . . ?
C25 O2 Ge1 116.5(5) . . ?
Si1 N1 Si2 115.7(4) . . ?
Si1 N1 Ge1 122.4(4) . . ?
Si2 N1 Ge1 118.9(5) . . ?
Si3 N2 Si4 119.2(4) . . ?
Si3 N2 Ge1 126.2(4) . . ?
Si4 N2 Ge1 114.5(4) . . ?

loop_
_geom_bond_atom_site_label_1
_geom_bond_atom_site_label_2
_geom_bond_distance
_geom_bond_site_symmetry_2
_geom_bond_publ_flag
Ge1 O2 1.864(6) . ?
Ge1 N1 1.868(8) . ?
Ge1 N2 1.889(8) . ?
Ge1 Pt1 2.4174(10) . ?
Pt1 O1 2.091(6) . ?
Pt1 P2 2.229(2) . ?
Pt1 P1 2.355(2) . ?
Si1 N1 1.753(8) . ?
Si1 C13 1.842(11) . ?
Si1 C14 1.862(11) . ?
Si1 C15 1.899(10) . ?
Si2 N1 1.763(7) . ?
Si2 C18 1.856(11) . ?
Si2 C17 1.883(11) . ?
Si2 C16 1.889(11) . ?
Si3 N2 1.746(8) . ?
Si3 C21 1.864(11) . ?
Si3 C19 1.867(11) . ?
Si3 C20 1.884(9) . ?
Si4 N2 1.760(8) . ?
Si4 C23 1.851(11) . ?
Si4 C22 1.871(10) . ?
Si4 C24 1.879(9) . ?
P1 C5 1.811(10) . ?
P1 C3 1.819(10) . ?
P1 C1 1.848(11) . ?
P2 C7 1.823(9) . ?
P2 C11 1.831(10) . ?
P2 C9 1.834(9) . ?
Cl1 C26 1.727(13) . ?
Cl5 C27 1.730(13) . ?
Cl3 C26 1.766(13) . ?
Cl4 C27 1.79(2) . ?
Cl2 C26 1.747(12) . ?
Cl6 C27 1.736(14) . ?
C1 C2 1.52(2) . ?
C3 C4 1.550(14) . ?
C5 C6 1.54(2) . ?
C7 C8 1.539(13) . ?
C9 C10 1.527(14) . ?
C11 C12 1.538(13) . ?
C25 O3 1.249(10) . ?
C25 O1 1.319(10) . ?
C25 O2 1.337(10) . ?
